data_1515744
loop_
_publ_author_name
'Sakamoto, Masami'
'Yagishita, Fumitoshi'
'Saito, Ayako'
'Kobaru, Shuichiro'
'Unosawa, Atsushi'
'Mino, Takashi'
'Fujita, Tsutomu'

_publ_section_title
;
 Asymmetric photocycloaddition of naphthamide with a diene using the
 provisional molecular chirality in a chiral crystal.
;
_journal_issue 9
_journal_name_full
'Photochemical &amp; photobiological sciences : Official journal of the European Photochemistry Association and the European Society for Photobiology'
_journal_page_first 1387
_journal_page_last 1389
_journal_paper_doi 10.1039/c1pp05053b
_journal_volume 10
_journal_year 2011
_chemical_formula_sum 'C25 H33 N O2'
_chemical_formula_weight 379.52
_chemical_name_systematic
;
?
;
_space_group_IT_number 14
_symmetry_cell_setting monoclinic
_symmetry_space_group_name_Hall '-P 2ybc'
_symmetry_space_group_name_H-M 'P 1 21/c 1'
_atom_sites_solution_hydrogens geom
_atom_sites_solution_primary direct
_atom_sites_solution_secondary difmap
_audit_creation_method SHELXL-97
_cell_angle_alpha 90.00
_cell_angle_beta 98.548(18)
_cell_angle_gamma 90.00
_cell_formula_units_Z 4
_cell_length_a 7.525(9)
_cell_length_b 24.63(3)
_cell_length_c 11.729(15)
_cell_measurement_reflns_used 943
_cell_measurement_temperature 173
_cell_measurement_theta_max 19.81
_cell_measurement_theta_min 2.41
_cell_volume 2150(5)
_computing_cell_refinement 'Bruker SAINT'
_computing_data_collection 'Bruker APEX2'
_computing_data_reduction 'Bruker SAINT'
_computing_molecular_graphics 'Bruker SHELXTL'
_computing_publication_material 'Bruker SHELXTL'
_computing_structure_refinement 'SHELXL-97 (Sheldrick, 2008)'
_computing_structure_solution 'SHELXS-97 (Sheldrick, 2008)'
_diffrn_ambient_temperature 173
_diffrn_detector_area_resol_mean 8.333
_diffrn_measured_fraction_theta_full 0.998
_diffrn_measured_fraction_theta_max 0.985
_diffrn_measurement_device_type 'Bruker APEX-II CCD'
_diffrn_measurement_method '\f and \w scans'
_diffrn_radiation_monochromator graphite
_diffrn_radiation_source 'fine-focus sealed tube'
_diffrn_radiation_type MoK\a
_diffrn_radiation_wavelength 0.71073
_diffrn_reflns_av_R_equivalents 0.0630
_diffrn_reflns_av_sigmaI/netI 0.0914
_diffrn_reflns_limit_h_max 7
_diffrn_reflns_limit_h_min -9
_diffrn_reflns_limit_k_max 29
_diffrn_reflns_limit_k_min -28
_diffrn_reflns_limit_l_max 7
_diffrn_reflns_limit_l_min -14
_diffrn_reflns_number 10357
_diffrn_reflns_theta_full 25.00
_diffrn_reflns_theta_max 25.56
_diffrn_reflns_theta_min 1.65
_exptl_absorpt_coefficient_mu 0.073
_exptl_absorpt_correction_T_max 0.9927
_exptl_absorpt_correction_T_min 0.9855
_exptl_absorpt_correction_type empirical
_exptl_absorpt_process_details 'SADABS Sheldrick 1997'
_exptl_crystal_colour colourless
_exptl_crystal_density_diffrn 1.173
_exptl_crystal_density_method 'not measured'
_exptl_crystal_description prismatic
_exptl_crystal_F_000 824
_exptl_crystal_size_max 0.20
_exptl_crystal_size_mid 0.15
_exptl_crystal_size_min 0.10
_refine_diff_density_max 0.183
_refine_diff_density_min -0.165
_refine_diff_density_rms 0.045
_refine_ls_extinction_coef 0.0152(16)
_refine_ls_extinction_expression Fc^*^=kFc[1+0.001xFc^2^\l^3^/sin(2\q)]^-1/4^
_refine_ls_extinction_method SHELXL
_refine_ls_goodness_of_fit_ref 0.905
_refine_ls_hydrogen_treatment constr
_refine_ls_matrix_type full
_refine_ls_number_parameters 259
_refine_ls_number_reflns 3963
_refine_ls_number_restraints 0
_refine_ls_restrained_S_all 0.905
_refine_ls_R_factor_all 0.1057
_refine_ls_R_factor_gt 0.0515
_refine_ls_shift/su_max 0.000
_refine_ls_shift/su_mean 0.000
_refine_ls_structure_factor_coef Fsqd
_refine_ls_weighting_details 'calc w=1/[\s^2^(Fo^2^)+(0.0618P)^2^+0.0000P] where P=(Fo^2^+2Fc^2^)/3'
_refine_ls_weighting_scheme calc
_refine_ls_wR_factor_gt 0.1170
_refine_ls_wR_factor_ref 0.1354
_reflns_number_gt 2218
_reflns_number_total 3963
_reflns_threshold_expression >2sigma(I)
_cod_data_source_file c1pp05053b.txt
_cod_data_source_block saka304_p21c
_cod_depositor_comments
;
The following automatic conversions were performed:

'_symmetry_cell_setting' value 'Monoclinic' changed to 'monoclinic'
according to
/usr/data/users/saulius/automatic-downloads/retrospective/RSC/lib/dictionaries/cif_core.dic
dictionary named 'cif_core.dic' version 2.4.2 from 2011-04-26.

Automatic conversion script
Id: cif_fix_values 2281 2013-09-26 08:29:07Z andrius 
;
_cod_original_sg_symbol_H-M P2(1)/c
_cod_database_code 1515744

loop_
_symmetry_equiv_pos_as_xyz
'x, y, z'
'-x, y+1/2, -z+1/2'
'-x, -y, -z'
'x, -y-1/2, z-1/2'

loop_
_atom_site_label
_atom_site_type_symbol
_atom_site_fract_x
_atom_site_fract_y
_atom_site_fract_z
_atom_site_U_iso_or_equiv
_atom_site_adp_type
_atom_site_occupancy
_atom_site_symmetry_multiplicity
_atom_site_calc_flag
_atom_site_refinement_flags
C1 C 0.4178(3) 0.35984(9) 0.65710(18) 0.0311(5) Uani 1 1 d .
C2 C 0.5628(3) 0.37231(9) 0.58580(19) 0.0344(6) Uani 1 1 d .
H2 H 0.6847 0.3708 0.6214 0.041 Uiso 1 1 calc R
C3 C 0.5276(3) 0.38529(9) 0.4755(2) 0.0371(6) Uani 1 1 d .
H3 H 0.6264 0.3906 0.4349 0.044 Uiso 1 1 calc R
C4 C 0.3465(3) 0.39197(9) 0.41190(19) 0.0341(6) Uani 1 1 d .
C5 C 0.3200(3) 0.40287(10) 0.2939(2) 0.0433(6) Uani 1 1 d .
H5 H 0.4211 0.4071 0.2549 0.052 Uiso 1 1 calc R
C6 C 0.1498(3) 0.40755(10) 0.2330(2) 0.0467(7) Uani 1 1 d .
H6 H 0.1340 0.4146 0.1525 0.056 Uiso 1 1 calc R
C7 C 0.0030(3) 0.40195(10) 0.2886(2) 0.0457(7) Uani 1 1 d .
H7 H -0.1148 0.4055 0.2470 0.055 Uiso 1 1 calc R
C8 C 0.0270(3) 0.39108(9) 0.4058(2) 0.0392(6) Uani 1 1 d .
H8 H -0.0751 0.3874 0.4440 0.047 Uiso 1 1 calc R
C9 C 0.1970(3) 0.38546(8) 0.46809(18) 0.0304(5) Uani 1 1 d .
C10 C 0.2231(3) 0.37432(9) 0.59581(18) 0.0307(5) Uani 1 1 d .
C11 C 0.0917(3) 0.33011(9) 0.62444(18) 0.0324(5) Uani 1 1 d .
C12 C -0.0448(3) 0.24132(10) 0.5872(2) 0.0454(7) Uani 1 1 d .
H12A H -0.1725 0.2525 0.5768 0.054 Uiso 1 1 calc R
H12B H -0.0079 0.2297 0.6681 0.054 Uiso 1 1 calc R
C13 C -0.0145(3) 0.19644(11) 0.5039(2) 0.0521(7) Uani 1 1 d .
H13A H -0.0267 0.1602 0.5386 0.063 Uiso 1 1 calc R
H13B H -0.1005 0.1992 0.4316 0.063 Uiso 1 1 calc R
C14 C 0.1753(3) 0.20600(10) 0.4821(2) 0.0503(7) Uani 1 1 d .
H14A H 0.1976 0.1883 0.4098 0.060 Uiso 1 1 calc R
H14B H 0.2636 0.1924 0.5468 0.060 Uiso 1 1 calc R
C15 C 0.1835(3) 0.26721(10) 0.47271(19) 0.0392(6) Uani 1 1 d .
H15A H 0.3083 0.2805 0.4931 0.047 Uiso 1 1 calc R
H15B H 0.1352 0.2795 0.3939 0.047 Uiso 1 1 calc R
C16 C 0.5769(3) 0.29058(10) 0.7784(2) 0.0411(6) Uani 1 1 d .
H16A H 0.5582 0.3073 0.8524 0.049 Uiso 1 1 calc R
H16B H 0.6912 0.3044 0.7573 0.049 Uiso 1 1 calc R
C17 C 0.5832(3) 0.22974(10) 0.7894(2) 0.0526(7) Uani 1 1 d .
H17A H 0.4664 0.2163 0.8046 0.079 Uiso 1 1 calc R
H17B H 0.6764 0.2194 0.8531 0.079 Uiso 1 1 calc R
H17C H 0.6108 0.2138 0.7175 0.079 Uiso 1 1 calc R
C18 C 0.2349(3) 0.42763(9) 0.67448(19) 0.0343(6) Uani 1 1 d .
C19 C 0.3933(3) 0.40018(9) 0.75454(19) 0.0348(6) Uani 1 1 d .
H19 H 0.3432 0.3800 0.8165 0.042 Uiso 1 1 calc R
C20 C 0.0752(3) 0.44508(10) 0.7316(2) 0.0483(7) Uani 1 1 d .
H20A H 0.1057 0.4783 0.7762 0.073 Uiso 1 1 calc R
H20B H 0.0456 0.4162 0.7831 0.073 Uiso 1 1 calc R
H20C H -0.0284 0.4520 0.6722 0.073 Uiso 1 1 calc R
C21 C 0.2943(3) 0.47753(9) 0.6122(2) 0.0428(6) Uani 1 1 d .
H21A H 0.1963 0.4892 0.5527 0.064 Uiso 1 1 calc R
H21B H 0.3998 0.4683 0.5761 0.064 Uiso 1 1 calc R
H21C H 0.3249 0.5070 0.6678 0.064 Uiso 1 1 calc R
C22 C 0.5516(3) 0.43276(10) 0.80923(19) 0.0374(6) Uani 1 1 d .
H22 H 0.6134 0.4526 0.7579 0.045 Uiso 1 1 calc R
C23 C 0.6161(3) 0.43730(9) 0.92035(19) 0.0363(6) Uani 1 1 d .
C24 C 0.5357(4) 0.41038(12) 1.0160(2) 0.0576(8) Uani 1 1 d .
H24A H 0.4166 0.3961 0.9855 0.086 Uiso 1 1 calc R
H24B H 0.5246 0.4370 1.0766 0.086 Uiso 1 1 calc R
H24C H 0.6137 0.3805 1.0481 0.086 Uiso 1 1 calc R
C25 C 0.7835(3) 0.46938(11) 0.9614(2) 0.0486(7) Uani 1 1 d .
H25A H 0.8296 0.4852 0.8949 0.073 Uiso 1 1 calc R
H25B H 0.8746 0.4454 1.0031 0.073 Uiso 1 1 calc R
H25C H 0.7552 0.4985 1.0128 0.073 Uiso 1 1 calc R
N1 N 0.0705(2) 0.28576(7) 0.55613(15) 0.0353(5) Uani 1 1 d .
O1 O 0.43028(18) 0.30366(6) 0.69007(12) 0.0353(4) Uani 1 1 d .
O2 O 0.0070(2) 0.33374(6) 0.70624(13) 0.0427(5) Uani 1 1 d .

loop_
_atom_site_aniso_label
_atom_site_aniso_U_11
_atom_site_aniso_U_22
_atom_site_aniso_U_33
_atom_site_aniso_U_23
_atom_site_aniso_U_13
_atom_site_aniso_U_12
C1 0.0294(13) 0.0358(13) 0.0279(12) 0.0001(10) 0.0038(10) -0.0019(10)
C2 0.0250(12) 0.0425(14) 0.0351(14) -0.0018(11) 0.0026(11) -0.0016(10)
C3 0.0314(13) 0.0481(15) 0.0340(14) -0.0002(12) 0.0124(11) -0.0027(11)
C4 0.0361(14) 0.0371(14) 0.0298(13) 0.0011(11) 0.0075(11) -0.0004(10)
C5 0.0467(16) 0.0536(16) 0.0307(14) 0.0045(12) 0.0095(12) -0.0024(12)
C6 0.0596(18) 0.0489(16) 0.0295(14) 0.0052(12) -0.0004(13) -0.0009(13)
C7 0.0428(15) 0.0533(16) 0.0364(15) 0.0029(12) -0.0089(13) 0.0039(12)
C8 0.0312(14) 0.0476(15) 0.0380(15) 0.0008(12) 0.0028(11) 0.0031(11)
C9 0.0309(13) 0.0332(13) 0.0264(12) -0.0015(10) 0.0020(10) 0.0003(10)
C10 0.0273(12) 0.0372(13) 0.0275(12) -0.0025(10) 0.0043(10) -0.0018(10)
C11 0.0290(12) 0.0438(15) 0.0241(12) 0.0007(11) 0.0033(11) 0.0008(11)
C12 0.0448(15) 0.0461(15) 0.0446(15) 0.0007(12) 0.0042(13) -0.0119(12)
C13 0.0549(17) 0.0452(16) 0.0514(17) 0.0001(14) -0.0084(14) -0.0072(13)
C14 0.0560(17) 0.0450(17) 0.0473(16) -0.0069(13) -0.0012(14) 0.0073(13)
C15 0.0415(14) 0.0468(15) 0.0298(13) -0.0072(11) 0.0063(11) 0.0017(12)
C16 0.0411(14) 0.0439(15) 0.0356(14) 0.0058(11) -0.0039(12) 0.0003(11)
C17 0.0513(16) 0.0513(17) 0.0542(17) 0.0140(14) 0.0044(14) 0.0033(13)
C18 0.0329(13) 0.0382(14) 0.0318(13) -0.0034(11) 0.0043(11) 0.0004(10)
C19 0.0366(13) 0.0450(14) 0.0229(12) -0.0024(11) 0.0045(11) -0.0067(11)
C20 0.0482(15) 0.0487(16) 0.0497(16) -0.0147(13) 0.0127(13) 0.0022(12)
C21 0.0467(15) 0.0399(15) 0.0407(14) -0.0014(12) 0.0029(12) -0.0006(12)
C22 0.0410(14) 0.0418(14) 0.0298(13) 0.0007(11) 0.0073(11) -0.0093(11)
C23 0.0380(14) 0.0428(14) 0.0279(13) -0.0027(11) 0.0035(11) -0.0019(11)
C24 0.0685(19) 0.073(2) 0.0314(14) -0.0030(14) 0.0059(14) -0.0203(15)
C25 0.0472(16) 0.0573(17) 0.0393(15) -0.0061(13) -0.0003(13) -0.0096(13)
N1 0.0367(11) 0.0396(12) 0.0302(11) -0.0026(9) 0.0071(9) -0.0050(9)
O1 0.0334(9) 0.0390(10) 0.0315(9) 0.0036(7) -0.0017(7) -0.0007(7)
O2 0.0416(10) 0.0550(11) 0.0347(10) -0.0042(8) 0.0166(8) -0.0055(8)

loop_
_atom_type_symbol
_atom_type_description
_atom_type_scat_dispersion_real
_atom_type_scat_dispersion_imag
_atom_type_scat_source
C C 0.0033 0.0016 'International Tables Vol C Tables 4.2.6.8 and 6.1.1.4'
H H 0.0000 0.0000 'International Tables Vol C Tables 4.2.6.8 and 6.1.1.4'
N N 0.0061 0.0033 'International Tables Vol C Tables 4.2.6.8 and 6.1.1.4'
O O 0.0106 0.0060 'International Tables Vol C Tables 4.2.6.8 and 6.1.1.4'

loop_
_geom_angle_atom_site_label_1
_geom_angle_atom_site_label_2
_geom_angle_atom_site_label_3
_geom_angle
O1 C1 C2 108.86(17)
O1 C1 C19 115.50(19)
C2 C1 C19 117.15(19)
O1 C1 C10 111.13(16)
C2 C1 C10 113.79(19)
C19 C1 C10 89.25(16)
C3 C2 C1 122.6(2)
C3 C2 H2 118.7
C1 C2 H2 118.7
C2 C3 C4 124.3(2)
C2 C3 H3 117.9
C4 C3 H3 117.9
C9 C4 C5 119.0(2)
C9 C4 C3 120.1(2)
C5 C4 C3 120.9(2)
C6 C5 C4 121.1(2)
C6 C5 H5 119.5
C4 C5 H5 119.5
C7 C6 C5 119.9(2)
C7 C6 H6 120.0
C5 C6 H6 120.0
C6 C7 C8 119.7(2)
C6 C7 H7 120.1
C8 C7 H7 120.1
C9 C8 C7 121.2(2)
C9 C8 H8 119.4
C7 C8 H8 119.4
C8 C9 C4 119.1(2)
C8 C9 C10 121.2(2)
C4 C9 C10 119.7(2)
C9 C10 C11 110.62(18)
C9 C10 C1 118.05(18)
C11 C10 C1 108.91(19)
C9 C10 C18 114.32(19)
C11 C10 C18 115.89(19)
C1 C10 C18 87.40(16)
O2 C11 N1 119.5(2)
O2 C11 C10 122.8(2)
N1 C11 C10 117.7(2)
N1 C12 C13 103.4(2)
N1 C12 H12A 111.1
C13 C12 H12A 111.1
N1 C12 H12B 111.1
C13 C12 H12B 111.1
H12A C12 H12B 109.0
C14 C13 C12 103.5(2)
C14 C13 H13A 111.1
C12 C13 H13A 111.1
C14 C13 H13B 111.1
C12 C13 H13B 111.1
H13A C13 H13B 109.0
C13 C14 C15 102.61(19)
C13 C14 H14A 111.2
C15 C14 H14A 111.2
C13 C14 H14B 111.2
C15 C14 H14B 111.2
H14A C14 H14B 109.2
N1 C15 C14 103.20(18)
N1 C15 H15A 111.1
C14 C15 H15A 111.1
N1 C15 H15B 111.1
C14 C15 H15B 111.1
H15A C15 H15B 109.1
O1 C16 C17 107.27(19)
O1 C16 H16A 110.3
C17 C16 H16A 110.3
O1 C16 H16B 110.3
C17 C16 H16B 110.3
H16A C16 H16B 108.5
C16 C17 H17A 109.5
C16 C17 H17B 109.5
H17A C17 H17B 109.5
C16 C17 H17C 109.5
H17A C17 H17C 109.5
H17B C17 H17C 109.5
C20 C18 C21 106.8(2)
C20 C18 C19 116.2(2)
C21 C18 C19 112.61(19)
C20 C18 C10 120.41(19)
C21 C18 C10 112.3(2)
C19 C18 C10 87.89(17)
C22 C19 C1 119.09(19)
C22 C19 C18 120.9(2)
C1 C19 C18 89.88(17)
C22 C19 H19 108.5
C1 C19 H19 108.5
C18 C19 H19 108.5
C18 C20 H20A 109.5
C18 C20 H20B 109.5
H20A C20 H20B 109.5
C18 C20 H20C 109.5
H20A C20 H20C 109.5
H20B C20 H20C 109.5
C18 C21 H21A 109.5
C18 C21 H21B 109.5
H21A C21 H21B 109.5
C18 C21 H21C 109.5
H21A C21 H21C 109.5
H21B C21 H21C 109.5
C23 C22 C19 128.1(2)
C23 C22 H22 115.9
C19 C22 H22 115.9
C22 C23 C25 121.7(2)
C22 C23 C24 124.5(2)
C25 C23 C24 113.8(2)
C23 C24 H24A 109.5
C23 C24 H24B 109.5
H24A C24 H24B 109.5
C23 C24 H24C 109.5
H24A C24 H24C 109.5
H24B C24 H24C 109.5
C23 C25 H25A 109.5
C23 C25 H25B 109.5
H25A C25 H25B 109.5
C23 C25 H25C 109.5
H25A C25 H25C 109.5
H25B C25 H25C 109.5
C11 N1 C15 128.40(19)
C11 N1 C12 118.4(2)
C15 N1 C12 110.80(19)
C16 O1 C1 115.07(16)

loop_
_geom_bond_atom_site_label_1
_geom_bond_atom_site_label_2
_geom_bond_distance
C1 O1 1.436(3)
C1 C2 1.502(3)
C1 C19 1.546(3)
C1 C10 1.574(3)
C2 C3 1.320(3)
C2 H2 0.9500
C3 C4 1.463(3)
C3 H3 0.9500
C4 C9 1.395(3)
C4 C5 1.395(4)
C5 C6 1.375(3)
C5 H5 0.9500
C6 C7 1.371(4)
C6 H6 0.9500
C7 C8 1.385(4)
C7 H7 0.9500
C8 C9 1.383(3)
C8 H8 0.9500
C9 C10 1.507(3)
C10 C11 1.541(3)
C10 C18 1.600(3)
C11 O2 1.231(3)
C11 N1 1.350(3)
C12 N1 1.475(3)
C12 C13 1.515(4)
C12 H12A 0.9900
C12 H12B 0.9900
C13 C14 1.506(4)
C13 H13A 0.9900
C13 H13B 0.9900
C14 C15 1.514(4)
C14 H14A 0.9900
C14 H14B 0.9900
C15 N1 1.461(3)
C15 H15A 0.9900
C15 H15B 0.9900
C16 O1 1.433(3)
C16 C17 1.504(4)
C16 H16A 0.9900
C16 H16B 0.9900
C17 H17A 0.9800
C17 H17B 0.9800
C17 H17C 0.9800
C18 C20 1.521(3)
C18 C21 1.530(3)
C18 C19 1.558(3)
C19 C22 1.499(3)
C19 H19 1.0000
C20 H20A 0.9800
C20 H20B 0.9800
C20 H20C 0.9800
C21 H21A 0.9800
C21 H21B 0.9800
C21 H21C 0.9800
C22 C23 1.326(3)
C22 H22 0.9500
C23 C25 1.504(3)
C23 C24 1.505(3)
C24 H24A 0.9800
C24 H24B 0.9800
C24 H24C 0.9800
C25 H25A 0.9800
C25 H25B 0.9800
C25 H25C 0.9800

loop_
_geom_torsion_atom_site_label_1
_geom_torsion_atom_site_label_2
_geom_torsion_atom_site_label_3
_geom_torsion_atom_site_label_4
_geom_torsion
O1 C1 C2 C3 113.6(2)
C19 C1 C2 C3 -113.1(3)
C10 C1 C2 C3 -11.0(3)
C1 C2 C3 C4 3.5(4)
C2 C3 C4 C9 1.1(3)
C2 C3 C4 C5 -176.5(2)
C9 C4 C5 C6 0.4(4)
C3 C4 C5 C6 178.0(2)
C4 C5 C6 C7 0.6(4)
C5 C6 C7 C8 -0.6(4)
C6 C7 C8 C9 -0.3(4)
C7 C8 C9 C4 1.3(3)
C7 C8 C9 C10 179.2(2)
C5 C4 C9 C8 -1.3(3)
C3 C4 C9 C8 -178.9(2)
C5 C4 C9 C10 -179.3(2)
C3 C4 C9 C10 3.1(3)
C8 C9 C10 C11 44.7(3)
C4 C9 C10 C11 -137.4(2)
C8 C9 C10 C1 171.05(19)
C4 C9 C10 C1 -11.0(3)
C8 C9 C10 C18 -88.3(2)
C4 C9 C10 C18 89.6(2)
O1 C1 C10 C9 -108.9(2)
C2 C1 C10 C9 14.4(3)
C19 C1 C10 C9 133.9(2)
O1 C1 C10 C11 18.2(2)
C2 C1 C10 C11 141.55(19)
C19 C1 C10 C11 -98.9(2)
O1 C1 C10 C18 134.76(18)
C2 C1 C10 C18 -101.9(2)
C19 C1 C10 C18 17.60(16)
C9 C10 C11 O2 -135.8(2)
C1 C10 C11 O2 92.9(2)
C18 C10 C11 O2 -3.6(3)
C9 C10 C11 N1 44.3(3)
C1 C10 C11 N1 -87.0(2)
C18 C10 C11 N1 176.49(18)
N1 C12 C13 C14 30.0(2)
C12 C13 C14 C15 -40.7(3)
C13 C14 C15 N1 35.3(2)
C9 C10 C18 C20 103.5(2)
C11 C10 C18 C20 -27.0(3)
C1 C10 C18 C20 -136.8(2)
C9 C10 C18 C21 -23.6(3)
C11 C10 C18 C21 -154.05(19)
C1 C10 C18 C21 96.2(2)
C9 C10 C18 C19 -137.21(18)
C11 C10 C18 C19 92.3(2)
C1 C10 C18 C19 -17.47(15)
O1 C1 C19 C22 102.8(2)
C2 C1 C19 C22 -27.5(3)
C10 C1 C19 C22 -144.0(2)
O1 C1 C19 C18 -131.22(18)
C2 C1 C19 C18 98.5(2)
C10 C1 C19 C18 -18.07(16)
C20 C18 C19 C22 -94.7(2)
C21 C18 C19 C22 28.9(3)
C10 C18 C19 C22 142.2(2)
C20 C18 C19 C1 140.9(2)
C21 C18 C19 C1 -95.5(2)
C10 C18 C19 C1 17.77(15)
C1 C19 C22 C23 -127.1(3)
C18 C19 C22 C23 123.6(3)
C19 C22 C23 C25 176.5(2)
C19 C22 C23 C24 -1.6(4)
O2 C11 N1 C15 -164.9(2)
C10 C11 N1 C15 15.0(3)
O2 C11 N1 C12 -4.2(3)
C10 C11 N1 C12 175.71(19)
C14 C15 N1 C11 144.8(2)
C14 C15 N1 C12 -17.1(2)
C13 C12 N1 C11 -171.90(19)
C13 C12 N1 C15 -8.0(2)
C17 C16 O1 C1 -172.30(18)
C2 C1 O1 C16 74.2(2)
C19 C1 O1 C16 -60.0(2)
C10 C1 O1 C16 -159.71(17)
